data_7118964
loop_
_publ_author_name
'Dhananjay Dey'
'Subhrajyoti Bhandary'
'Abhishek Sirohiwal'
'Venkatesha R. Hathwar'
'Deepak Chopra'

_publ_section_title
;
 'Conformational lock' via unusual intramolecular C-F^...^O[double bond,
 length as m-dash]C and C-H^...^Cl-C parallel dipoles observed in in situ
 cryocrystallized liquids
;
_journal_name_full Chem.Commun.
_journal_page_first 7225
_journal_volume 52
_journal_year 2016
_chemical_formula_sum 'C7 H3 Cl F2 O'
_chemical_formula_weight 176.54
_chemical_melting_point 249.6
_space_group_crystal_system monoclinic
_space_group_IT_number 14
_space_group_name_Hall '-P 2ybc'
_space_group_name_H-M_alt 'P 1 21/c 1'
_symmetry_space_group_name_Hall '-P 2ybc'
_symmetry_space_group_name_H-M 'P 1 21/c 1'
_atom_sites_solution_hydrogens geom
_audit_creation_method SHELXL-2014/7
_audit_update_record
;
2016-04-14 deposited with the CCDC.
2016-04-18 downloaded from the CCDC.
;
_cell_angle_alpha 90
_cell_angle_beta 93.5970(10)
_cell_angle_gamma 90
_cell_formula_units_Z 8
_cell_length_a 7.4388(2)
_cell_length_b 15.7661(3)
_cell_length_c 11.8282(2)
_cell_measurement_reflns_used 9477
_cell_measurement_temperature 110(2)
_cell_measurement_theta_max 30.55
_cell_measurement_theta_min 2.58
_cell_volume 1384.49(5)
_computing_cell_refinement 'Bruker SAINT'
_computing_data_collection 'Bruker APEX2'
_computing_data_reduction 'Bruker SAINT'
_computing_molecular_graphics 'PLATON (Spek, 2009) and Mercury (Macrae <i>et al.</i>, 2008)'
_computing_publication_material 'WINGX (Farrugia, 2014) and PLATON'
_computing_structure_refinement 'SHELXL-2014/7 (Sheldrick, 2014)'
_computing_structure_solution 'SIR2014 (Burla <i>et al.</i>, 2014)'
_diffrn_ambient_temperature 110(2)
_diffrn_measured_fraction_theta_full 0.828
_diffrn_measured_fraction_theta_max 0.776
_diffrn_measurement_device_type 'Bruker APEX-II CCD'
_diffrn_measurement_method '\w scans'
_diffrn_radiation_type MoK\a
_diffrn_radiation_wavelength 0.71073
_diffrn_reflns_av_R_equivalents 0.0158
_diffrn_reflns_av_unetI/netI 0.0055
_diffrn_reflns_Laue_measured_fraction_full 0.828
_diffrn_reflns_Laue_measured_fraction_max 0.776
_diffrn_reflns_limit_h_max 7
_diffrn_reflns_limit_h_min -7
_diffrn_reflns_limit_k_max 21
_diffrn_reflns_limit_k_min -19
_diffrn_reflns_limit_l_max 15
_diffrn_reflns_limit_l_min -15
_diffrn_reflns_number 44500
_diffrn_reflns_point_group_measured_fraction_full 0.828
_diffrn_reflns_point_group_measured_fraction_max 0.776
_diffrn_reflns_theta_full 25.242
_diffrn_reflns_theta_max 28.275
_diffrn_reflns_theta_min 2.155
_exptl_absorpt_coefficient_mu 0.518
_exptl_absorpt_correction_T_max 0.7461
_exptl_absorpt_correction_T_min 0.7236
_exptl_absorpt_correction_type multi-scan
_exptl_absorpt_process_details SADABS
_exptl_crystal_colour colourless
_exptl_crystal_density_diffrn 1.694
_exptl_crystal_description block
_exptl_crystal_F_000 704
_exptl_crystal_size_max 0.300
_exptl_crystal_size_mid 0.300
_exptl_crystal_size_min 0.300
_refine_diff_density_max 0.314
_refine_diff_density_min -0.275
_refine_diff_density_rms 0.048
_refine_ls_extinction_coef .
_refine_ls_extinction_method none
_refine_ls_goodness_of_fit_ref 1.032
_refine_ls_hydrogen_treatment constr
_refine_ls_matrix_type full
_refine_ls_number_parameters 199
_refine_ls_number_reflns 2661
_refine_ls_number_restraints 0
_refine_ls_restrained_S_all 1.032
_refine_ls_R_factor_all 0.0275
_refine_ls_R_factor_gt 0.0262
_refine_ls_shift/su_max 0.001
_refine_ls_shift/su_mean 0.000
_refine_ls_structure_factor_coef Fsqd
_refine_ls_weighting_details 'w=1/[\s^2^(Fo^2^)+(0.0294P)^2^+0.9261P] where P=(Fo^2^+2Fc^2^)/3'
_refine_ls_weighting_scheme calc
_refine_ls_wR_factor_gt 0.0658
_refine_ls_wR_factor_ref 0.0672
_reflns_Friedel_coverage 0.000
_reflns_Friedel_fraction_full .
_reflns_Friedel_fraction_max .
_reflns_number_gt 2554
_reflns_number_total 2661
_reflns_threshold_expression 'I > 2\s(I)'
_cod_data_source_file c6cc02535h2.cif
_cod_data_source_block 26dfbc
_cod_database_code 7118964
_shelx_shelxl_version_number 2014/7
_shelx_space_group_comment
;
The symmetry employed for this shelxl refinement is uniquely defined
by the following loop, which should always be used as a source of
symmetry information in preference to the above space-group names.
They are only intended as comments.
;
_shelx_estimated_absorpt_t_min 0.860
_shelx_estimated_absorpt_t_max 0.860

loop_
_space_group_symop_operation_xyz
'x, y, z'
'-x, y+1/2, -z+1/2'
'-x, -y, -z'
'x, -y-1/2, z-1/2'

loop_
_atom_site_label
_atom_site_type_symbol
_atom_site_fract_x
_atom_site_fract_y
_atom_site_fract_z
_atom_site_U_iso_or_equiv
_atom_site_adp_type
_atom_site_occupancy
_atom_site_site_symmetry_order
_atom_site_calc_flag
_atom_site_refinement_flags_posn
_atom_site_refinement_flags_adp
_atom_site_refinement_flags_occupancy
_atom_site_disorder_assembly
_atom_site_disorder_group
Cl1 Cl 0.36526(6) 0.41766(2) 0.90592(3) 0.03242(13) Uani 1 1 d . . . . .
Cl1A Cl 0.86089(6) 0.45992(2) 0.87722(3) 0.02888(12) Uani 1 1 d . . . . .
F2 F 0.64545(13) 0.29867(5) 1.00038(7) 0.0268(2) Uani 1 1 d . . . . .
F1 F 0.36479(13) 0.23269(6) 0.64380(7) 0.0281(2) Uani 1 1 d . . . . .
F1A F 0.81149(14) 0.52254(6) 0.52556(7) 0.0310(2) Uani 1 1 d . . . . .
F2A F 1.08297(15) 0.61249(6) 0.87425(7) 0.0361(3) Uani 1 1 d . . . . .
O1 O 0.4810(2) 0.39411(7) 0.70743(10) 0.0424(4) Uani 1 1 d . . . . .
O1A O 0.9689(2) 0.41350(6) 0.68456(10) 0.0441(4) Uani 1 1 d . . . . .
C7 C 0.4606(2) 0.36032(8) 0.79487(12) 0.0246(4) Uani 1 1 d . . . . .
C1 C 0.5015(2) 0.27015(8) 0.82137(11) 0.0176(3) Uani 1 1 d . . . . .
C2 C 0.4551(2) 0.20814(8) 0.74055(11) 0.0189(3) Uani 1 1 d . . . . .
C3 C 0.4909(2) 0.12350(8) 0.75695(12) 0.0215(3) Uani 1 1 d . . . . .
H3 H 0.4580 0.0831 0.6998 0.026 Uiso 1 1 calc R U . . .
C4 C 0.5766(2) 0.09831(8) 0.85927(12) 0.0225(3) Uani 1 1 d . . . . .
H4 H 0.6019 0.0399 0.8722 0.027 Uiso 1 1 calc R U . . .
C6 C 0.5884(2) 0.24146(8) 0.92206(11) 0.0182(3) Uani 1 1 d . . . . .
C5 C 0.6255(2) 0.15704(8) 0.94265(11) 0.0213(3) Uani 1 1 d . . . . .
H5 H 0.6835 0.1395 1.0126 0.026 Uiso 1 1 calc R U . . .
C7A C 0.9376(2) 0.47382(8) 0.73934(12) 0.0236(4) Uani 1 1 d . . . . .
C1A C 0.9473(2) 0.56319(8) 0.70166(11) 0.0170(3) Uani 1 1 d . . . . .
C2A C 0.8837(2) 0.58437(8) 0.59182(11) 0.0193(3) Uani 1 1 d . . . . .
C3A C 0.8848(2) 0.66593(9) 0.55061(12) 0.0255(4) Uani 1 1 d . . . . .
H3A H 0.8390 0.6783 0.4757 0.031 Uiso 1 1 calc R U . . .
C4A C 0.9546(2) 0.72956(9) 0.62123(14) 0.0288(4) Uani 1 1 d . . . . .
H4A H 0.9571 0.7862 0.5940 0.035 Uiso 1 1 calc R U . . .
C5A C 1.0206(2) 0.71201(9) 0.73080(14) 0.0274(4) Uani 1 1 d . . . . .
H5A H 1.0687 0.7559 0.7787 0.033 Uiso 1 1 calc R U . . .
C6A C 1.0153(2) 0.62976(9) 0.76873(11) 0.0217(3) Uani 1 1 d . . . . .

loop_
_atom_site_aniso_label
_atom_site_aniso_U_11
_atom_site_aniso_U_22
_atom_site_aniso_U_33
_atom_site_aniso_U_23
_atom_site_aniso_U_13
_atom_site_aniso_U_12
Cl1 0.0364(3) 0.02126(16) 0.0406(2) -0.00577(13) 0.00975(19) 0.00416(15)
Cl1A 0.0350(3) 0.02849(17) 0.02350(16) 0.00760(12) 0.00455(16) 0.00020(15)
F2 0.0304(7) 0.0276(4) 0.0219(4) -0.0055(3) -0.0021(4) -0.0080(4)
F1 0.0296(7) 0.0367(5) 0.0171(4) 0.0012(3) -0.0050(4) 0.0066(4)
F1A 0.0365(7) 0.0331(4) 0.0223(4) -0.0063(3) -0.0060(4) -0.0084(4)
F2A 0.0413(7) 0.0438(5) 0.0220(4) -0.0053(4) -0.0089(4) -0.0116(4)
O1 0.0670(11) 0.0274(5) 0.0340(6) 0.0117(5) 0.0116(6) 0.0092(6)
O1A 0.0791(12) 0.0173(5) 0.0379(6) -0.0003(4) 0.0204(7) 0.0033(5)
C7 0.0270(11) 0.0195(6) 0.0274(7) 0.0011(5) 0.0028(7) 0.0028(6)
C1 0.0166(10) 0.0177(6) 0.0190(6) 0.0017(4) 0.0043(6) 0.0012(5)
C2 0.0152(10) 0.0254(6) 0.0161(6) 0.0010(4) 0.0008(6) 0.0020(5)
C3 0.0190(10) 0.0214(6) 0.0241(6) -0.0052(5) 0.0019(6) -0.0011(5)
C4 0.0177(11) 0.0190(6) 0.0311(7) 0.0029(5) 0.0029(7) 0.0010(5)
C6 0.0153(10) 0.0218(6) 0.0176(6) -0.0017(4) 0.0022(6) -0.0046(5)
C5 0.0171(10) 0.0250(6) 0.0214(6) 0.0056(5) -0.0008(6) -0.0012(5)
C7A 0.0291(11) 0.0192(6) 0.0226(6) 0.0029(5) 0.0022(6) -0.0007(6)
C1A 0.0157(10) 0.0161(5) 0.0195(6) -0.0001(4) 0.0021(6) -0.0001(5)
C2A 0.0159(10) 0.0220(6) 0.0201(6) -0.0019(5) 0.0009(6) -0.0007(5)
C3A 0.0214(11) 0.0283(7) 0.0271(7) 0.0091(5) 0.0052(7) 0.0069(6)
C4A 0.0242(12) 0.0170(6) 0.0469(9) 0.0057(6) 0.0165(8) 0.0040(6)
C5A 0.0247(12) 0.0196(6) 0.0390(8) -0.0102(5) 0.0104(7) -0.0052(6)
C6A 0.0196(11) 0.0248(6) 0.0208(6) -0.0048(5) 0.0015(6) -0.0023(5)

loop_
_atom_type_symbol
_atom_type_description
_atom_type_scat_dispersion_real
_atom_type_scat_dispersion_imag
_atom_type_scat_source
C C 0.0033 0.0016 'International Tables Vol C Tables 4.2.6.8 and 6.1.1.4'
H H 0.0000 0.0000 'International Tables Vol C Tables 4.2.6.8 and 6.1.1.4'
O O 0.0106 0.0060 'International Tables Vol C Tables 4.2.6.8 and 6.1.1.4'
F F 0.0171 0.0103 'International Tables Vol C Tables 4.2.6.8 and 6.1.1.4'
Cl Cl 0.1484 0.1585 'International Tables Vol C Tables 4.2.6.8 and 6.1.1.4'

loop_
_geom_angle_atom_site_label_1
_geom_angle_atom_site_label_2
_geom_angle_atom_site_label_3
_geom_angle
_geom_angle_site_symmetry_1
_geom_angle_site_symmetry_3
O1 C7 C1 125.54(14) . .
O1 C7 Cl1 119.75(11) . .
C1 C7 Cl1 114.66(11) . .
C6 C1 C2 116.06(11) . .
C6 C1 C7 124.71(12) . .
C2 C1 C7 119.21(11) . .
F1 C2 C3 118.79(11) . .
F1 C2 C1 118.00(11) . .
C3 C2 C1 123.16(12) . .
C2 C3 C4 118.38(12) . .
C2 C3 H3 120.8 . .
C4 C3 H3 120.8 . .
C5 C4 C3 120.98(12) . .
C5 C4 H4 119.5 . .
C3 C4 H4 119.5 . .
F2 C6 C5 118.42(11) . .
F2 C6 C1 118.74(11) . .
C5 C6 C1 122.78(12) . .
C6 C5 C4 118.63(12) . .
C6 C5 H5 120.7 . .
C4 C5 H5 120.7 . .
O1A C7A C1A 125.84(14) . .
O1A C7A Cl1A 119.35(11) . .
C1A C7A Cl1A 114.74(10) . .
C6A C1A C2A 116.12(12) . .
C6A C1A C7A 124.67(12) . .
C2A C1A C7A 119.20(11) . .
F1A C2A C3A 118.92(12) . .
F1A C2A C1A 118.03(11) . .
C3A C2A C1A 122.99(12) . .
C2A C3A C4A 118.28(13) . .
C2A C3A H3A 120.9 . .
C4A C3A H3A 120.9 . .
C5A C4A C3A 121.14(13) . .
C5A C4A H4A 119.4 . .
C3A C4A H4A 119.4 . .
C6A C5A C4A 118.58(13) . .
C6A C5A H5A 120.7 . .
C4A C5A H5A 120.7 . .
F2A C6A C5A 118.53(12) . .
F2A C6A C1A 118.56(12) . .
C5A C6A C1A 122.88(13) . .

loop_
_geom_bond_atom_site_label_1
_geom_bond_atom_site_label_2
_geom_bond_distance
_geom_bond_site_symmetry_2
Cl1 C7 1.7783(16) .
Cl1A C7A 1.7748(16) .
F2 C6 1.3426(14) .
F1 C2 1.3470(14) .
F1A C2A 1.3416(15) .
F2A C6A 1.3442(15) .
O1 C7 1.1817(18) .
O1A C7A 1.1822(18) .
C7 C1 1.4832(17) .
C1 C6 1.3945(17) .
C1 C2 1.3954(17) .
C2 C3 1.3723(18) .
C3 C4 1.3899(19) .
C3 H3 0.9500 .
C4 C5 1.3848(19) .
C4 H4 0.9500 .
C6 C5 1.3778(18) .
C5 H5 0.9500 .
C7A C1A 1.4810(17) .
C1A C6A 1.3915(17) .
C1A C2A 1.3951(17) .
C2A C3A 1.3753(18) .
C3A C4A 1.385(2) .
C3A H3A 0.9500 .
C4A C5A 1.385(2) .
C4A H4A 0.9500 .
C5A C6A 1.374(2) .
C5A H5A 0.9500 .

loop_
_geom_torsion_atom_site_label_1
_geom_torsion_atom_site_label_2
_geom_torsion_atom_site_label_3
_geom_torsion_atom_site_label_4
_geom_torsion
_geom_torsion_site_symmetry_1
_geom_torsion_site_symmetry_2
_geom_torsion_site_symmetry_3
_geom_torsion_site_symmetry_4
O1 C7 C1 C6 136.45(19) . . . .
Cl1 C7 C1 C6 -46.1(2) . . . .
O1 C7 C1 C2 -42.0(3) . . . .
Cl1 C7 C1 C2 135.49(13) . . . .
C6 C1 C2 F1 177.51(14) . . . .
C7 C1 C2 F1 -3.9(2) . . . .
C6 C1 C2 C3 0.1(2) . . . .
C7 C1 C2 C3 178.69(16) . . . .
F1 C2 C3 C4 -176.98(14) . . . .
C1 C2 C3 C4 0.4(3) . . . .
C2 C3 C4 C5 -0.3(3) . . . .
C2 C1 C6 F2 176.27(14) . . . .
C7 C1 C6 F2 -2.2(2) . . . .
C2 C1 C6 C5 -0.8(2) . . . .
C7 C1 C6 C5 -179.26(16) . . . .
F2 C6 C5 C4 -176.17(15) . . . .
C1 C6 C5 C4 0.9(3) . . . .
C3 C4 C5 C6 -0.3(3) . . . .
O1A C7A C1A C6A -139.78(19) . . . .
Cl1A C7A C1A C6A 43.4(2) . . . .
O1A C7A C1A C2A 40.7(3) . . . .
Cl1A C7A C1A C2A -136.11(13) . . . .
C6A C1A C2A F1A -177.83(14) . . . .
C7A C1A C2A F1A 1.7(2) . . . .
C6A C1A C2A C3A -0.7(2) . . . .
C7A C1A C2A C3A 178.89(16) . . . .
F1A C2A C3A C4A 177.97(15) . . . .
C1A C2A C3A C4A 0.8(3) . . . .
C2A C3A C4A C5A -0.4(3) . . . .
C3A C4A C5A C6A -0.2(3) . . . .
C4A C5A C6A F2A 178.59(15) . . . .
C4A C5A C6A C1A 0.4(3) . . . .
C2A C1A C6A F2A -178.15(14) . . . .
C7A C1A C6A F2A 2.3(3) . . . .
C2A C1A C6A C5A 0.0(3) . . . .
C7A C1A C6A C5A -179.50(17) . . . .
